data_4106297
loop_
_publ_author_name
'Tao Wu'
'Xianhui Bu'
'Xiang Zhao'
'Ripsime Khazhakyan'
'Pingyun Feng'

_publ_section_title
;
 Phase Selection and Site-Selective Distribution by Tin and Sulfur in
 Supertetrahedral Zinc Gallium Selenides
;
_journal_name_full 'Journal of the American Chemical Society'
_journal_page_first 9616
_journal_page_last 9625
_journal_paper_doi 10.1021/ja203143q
_journal_volume 133
_journal_year 2011
_chemical_formula_sum 'C2 Ga13.58 Se33 Sn2.42 Zn4'
_chemical_formula_weight 4125.08
_chemical_name_systematic
; 
 ? 
;
_space_group_IT_number 142
_symmetry_cell_setting tetragonal
_symmetry_space_group_name_Hall '-I 4bd 2c'
_symmetry_space_group_name_H-M 'I 41/a c d :2'
_atom_sites_solution_hydrogens none
_atom_sites_solution_primary direct
_atom_sites_solution_secondary difmap
_audit_creation_method SHELXL-97
_cell_angle_alpha 90.00
_cell_angle_beta 90.00
_cell_angle_gamma 90.00
_cell_formula_units_Z 8
_cell_length_a 23.0701(4)
_cell_length_b 23.0701(4)
_cell_length_c 41.4975(13)
_cell_measurement_reflns_used 175
_cell_measurement_temperature 150(2)
_cell_measurement_theta_max 14
_cell_measurement_theta_min 4.6
_cell_volume 22086.2(9)
_computing_structure_refinement 'SHELXL-97 (Sheldrick, 2008)'
_computing_structure_solution 'SHELXS-97 (Sheldrick, 2008)'
_diffrn_ambient_temperature 150(2)
_diffrn_measured_fraction_theta_full 0.989
_diffrn_measured_fraction_theta_max 0.989
_diffrn_measurement_device_type 'Bruker Apex2'
_diffrn_measurement_method '\w scan'
_diffrn_radiation_monochromator graphite
_diffrn_radiation_source 'fine-focus sealed tube'
_diffrn_radiation_type MoK\a
_diffrn_radiation_wavelength 0.71073
_diffrn_reflns_av_R_equivalents 0.1280
_diffrn_reflns_av_sigmaI/netI 0.0566
_diffrn_reflns_limit_h_max 12
_diffrn_reflns_limit_h_min -24
_diffrn_reflns_limit_k_max 23
_diffrn_reflns_limit_k_min -23
_diffrn_reflns_limit_l_max 44
_diffrn_reflns_limit_l_min -44
_diffrn_reflns_number 39387
_diffrn_reflns_theta_full 22.50
_diffrn_reflns_theta_max 22.50
_diffrn_reflns_theta_min 1.59
_exptl_absorpt_coefficient_mu 15.521
_exptl_absorpt_correction_type none
_exptl_absorpt_process_details none
_exptl_crystal_colour yellow
_exptl_crystal_density_diffrn 2.481
_exptl_crystal_density_meas ?
_exptl_crystal_description octahedral
_exptl_crystal_F_000 14367
_exptl_crystal_size_max 0.28
_exptl_crystal_size_mid 0.22
_exptl_crystal_size_min 0.18
_refine_diff_density_max 1.563
_refine_diff_density_min -1.400
_refine_diff_density_rms 0.329
_refine_ls_extinction_coef 0.000041(6)
_refine_ls_extinction_expression Fc^*^=kFc[1+0.001xFc^2^\l^3^/sin(2\q)]^-1/4^
_refine_ls_extinction_method SHELXL
_refine_ls_goodness_of_fit_ref 1.075
_refine_ls_hydrogen_treatment none
_refine_ls_matrix_type full
_refine_ls_number_parameters 126
_refine_ls_number_reflns 3584
_refine_ls_number_restraints 1
_refine_ls_restrained_S_all 1.075
_refine_ls_R_factor_all 0.1258
_refine_ls_R_factor_gt 0.0594
_refine_ls_shift/su_max 0.000
_refine_ls_shift/su_mean 0.000
_refine_ls_structure_factor_coef Fsqd
_refine_ls_weighting_details 'calc w=1/[\s^2^(Fo^2^)+(0.0905P)^2^+1959.5623P] where P=(Fo^2^+2Fc^2^)/3'
_refine_ls_weighting_scheme calc
_refine_ls_wR_factor_gt 0.1836
_refine_ls_wR_factor_ref 0.2367
_reflns_number_gt 1972
_reflns_number_total 3584
_reflns_threshold_expression >2sigma(I)
_cod_data_source_file ja203143q_si_002_05.cif
_cod_data_source_block OCF-5-ZnGaSnSe-AEP
_cod_depositor_comments
;
The following automatic conversions were performed:

'_exptl_crystal_density_meas' value 'none' was changed to '?' - the
value is perceived as not measured.

Automatic conversion script
Id: cif_fix_values 3008 2015-01-20 13:52:24Z robertas 
;
_cod_original_sg_symbol_H-M 'I 41/a c d'
_cod_database_code 4106297

loop_
_symmetry_equiv_pos_as_xyz
'x, y, z'
'-x+1/2, -y, z+1/2'
'-y+1/4, x+3/4, z+1/4'
'y+1/4, -x+1/4, z+3/4'
'-x+1/2, y, -z'
'x, -y, -z+1/2'
'y+1/4, x+3/4, -z+3/4'
'-y+1/4, -x+1/4, -z+1/4'
'x+1/2, y+1/2, z+1/2'
'-x+1, -y+1/2, z+1'
'-y+3/4, x+5/4, z+3/4'
'y+3/4, -x+3/4, z+5/4'
'-x+1, y+1/2, -z+1/2'
'x+1/2, -y+1/2, -z+1'
'y+3/4, x+5/4, -z+5/4'
'-y+3/4, -x+3/4, -z+3/4'
'-x, -y, -z'
'x-1/2, y, -z-1/2'
'y-1/4, -x-3/4, -z-1/4'
'-y-1/4, x-1/4, -z-3/4'
'x-1/2, -y, z'
'-x, y, z-1/2'
'-y-1/4, -x-3/4, z-3/4'
'y-1/4, x-1/4, z-1/4'
'-x+1/2, -y+1/2, -z+1/2'
'x, y+1/2, -z'
'y+1/4, -x-1/4, -z+1/4'
'-y+1/4, x+1/4, -z-1/4'
'x, -y+1/2, z+1/2'
'-x+1/2, y+1/2, z'
'-y+1/4, -x-1/4, z-1/4'
'y+1/4, x+1/4, z+1/4'

loop_
_atom_site_label
_atom_site_type_symbol
_atom_site_fract_x
_atom_site_fract_y
_atom_site_fract_z
_atom_site_U_iso_or_equiv
_atom_site_adp_type
_atom_site_occupancy
_atom_site_symmetry_multiplicity
_atom_site_calc_flag
_atom_site_refinement_flags
C1 C 0.7500 0.278(4) 0.0000 0.22(4) Uiso 1 2 d S
Ga1 Ga 0.68875(8) 0.10179(8) 0.03071(5) 0.0347(8) Uani 0.393(17) 1 d P
Sn1 Sn 0.68875(8) 0.10179(8) 0.03071(5) 0.0347(8) Uani 0.607(17) 1 d P
Ga2 Ga 0.67883(10) 0.21261(10) 0.09356(6) 0.0256(7) Uani 1 1 d .
Ga3 Ga 0.57611(10) 0.08421(10) 0.09331(6) 0.0265(7) Uani 1 1 d .
Ga4 Ga 0.56368(10) 0.20040(10) 0.02861(6) 0.0264(7) Uani 1 1 d .
Zn5 Zn 0.56437(11) 0.19852(10) 0.15731(6) 0.0255(7) Uani 1 1 d .
Se1 Se 0.7500 0.03873(14) 0.0000 0.0370(9) Uani 1 2 d S
Se2 Se 0.74827(10) 0.16390(11) 0.06281(6) 0.0371(7) Uani 1 1 d .
Se3 Se 0.63872(11) 0.02894(10) 0.06166(6) 0.0392(7) Uani 1 1 d .
Se4 Se 0.62740(11) 0.15320(11) -0.00589(6) 0.0388(7) Uani 1 1 d .
Se5 Se 0.63226(9) 0.14441(10) 0.12691(6) 0.0293(6) Uani 1 1 d .
Se6 Se 0.52572(10) 0.01747(10) 0.12453(6) 0.0357(7) Uani 1 1 d .
Se7 Se 0.61906(10) 0.26701(9) 0.05891(6) 0.0296(6) Uani 1 1 d .
Se8 Se 0.51077(10) 0.13170(10) 0.05860(5) 0.0299(7) Uani 1 1 d .
Se9 Se 0.5000 0.2500 -0.00486(8) 0.0356(9) Uani 1 2 d S
Se10 Se 0.5000 0.2500 0.1250 0.0371(12) Uani 1 4 d S

loop_
_atom_site_aniso_label
_atom_site_aniso_U_11
_atom_site_aniso_U_22
_atom_site_aniso_U_33
_atom_site_aniso_U_23
_atom_site_aniso_U_13
_atom_site_aniso_U_12
Ga1 0.0338(13) 0.0344(13) 0.0358(13) -0.0034(9) 0.0059(9) 0.0001(9)
Sn1 0.0338(13) 0.0344(13) 0.0358(13) -0.0034(9) 0.0059(9) 0.0001(9)
Ga2 0.0227(14) 0.0268(14) 0.0273(15) -0.0034(11) 0.0018(11) 0.0002(11)
Ga3 0.0276(14) 0.0248(14) 0.0272(15) -0.0007(11) 0.0029(11) -0.0014(11)
Ga4 0.0280(14) 0.0272(14) 0.0242(15) -0.0014(11) 0.0022(11) 0.0001(11)
Zn5 0.0254(15) 0.0259(15) 0.0253(15) -0.0010(11) 0.0006(11) -0.0006(11)
Se1 0.042(2) 0.0248(19) 0.044(2) 0.000 0.0116(17) 0.000
Se2 0.0276(14) 0.0406(15) 0.0430(17) -0.0093(11) 0.0082(12) 0.0005(11)
Se3 0.0432(16) 0.0296(14) 0.0449(17) -0.0029(11) 0.0178(12) -0.0005(12)
Se4 0.0400(15) 0.0468(16) 0.0295(15) -0.0028(12) 0.0079(11) 0.0071(12)
Se5 0.0281(13) 0.0296(13) 0.0301(14) -0.0013(10) 0.0026(10) 0.0027(10)
Se6 0.0406(15) 0.0251(14) 0.0413(16) 0.0022(11) 0.0111(12) 0.0006(11)
Se7 0.0290(14) 0.0304(14) 0.0292(14) -0.0019(10) 0.0028(10) -0.0017(10)
Se8 0.0290(14) 0.0308(14) 0.0300(14) -0.0007(10) 0.0033(10) -0.0001(10)
Se9 0.038(2) 0.042(2) 0.028(2) 0.000 0.000 0.0061(17)
Se10 0.0390(18) 0.0390(18) 0.033(3) 0.000 0.000 0.000

loop_
_atom_type_symbol
_atom_type_description
_atom_type_scat_dispersion_real
_atom_type_scat_dispersion_imag
_atom_type_scat_source
Ga Ga 0.2307 1.6083 'International Tables Vol C Tables 4.2.6.8 and 6.1.1.4'
Se Se -0.0929 2.2259 'International Tables Vol C Tables 4.2.6.8 and 6.1.1.4'
Zn Zn 0.2839 1.4301 'International Tables Vol C Tables 4.2.6.8 and 6.1.1.4'
Sn Sn -0.6537 1.4246 'International Tables Vol C Tables 4.2.6.8 and 6.1.1.4'
C C 0.0033 0.0016 'International Tables Vol C Tables 4.2.6.8 and 6.1.1.4'

loop_
_geom_angle_atom_site_label_1
_geom_angle_atom_site_label_2
_geom_angle_atom_site_label_3
_geom_angle
_geom_angle_site_symmetry_1
_geom_angle_site_symmetry_3
Se2 Ga1 Se4 113.38(12) . .
Se2 Ga1 Se1 108.77(10) . .
Se4 Ga1 Se1 108.21(10) . .
Se2 Ga1 Se3 113.33(12) . .
Se4 Ga1 Se3 113.65(12) . .
Se1 Ga1 Se3 98.19(11) . .
Se6 Ga2 Se2 104.29(12) 20_656 .
Se6 Ga2 Se7 109.02(13) 20_656 .
Se2 Ga2 Se7 108.93(13) . .
Se6 Ga2 Se5 109.08(13) 20_656 .
Se2 Ga2 Se5 108.21(12) . .
Se7 Ga2 Se5 116.61(12) . .
Se6 Ga3 Se3 105.17(12) . .
Se6 Ga3 Se8 109.21(13) . .
Se3 Ga3 Se8 107.85(13) . .
Se6 Ga3 Se5 109.60(13) . .
Se3 Ga3 Se5 108.36(13) . .
Se8 Ga3 Se5 116.08(12) . .
Se4 Ga4 Se9 105.22(13) . .
Se4 Ga4 Se8 109.77(13) . .
Se9 Ga4 Se8 108.64(11) . .
Se4 Ga4 Se7 106.91(13) . .
Se9 Ga4 Se7 109.88(11) . .
Se8 Ga4 Se7 115.90(12) . .
Se10 Zn5 Se7 112.54(11) . 27_565
Se10 Zn5 Se5 112.60(12) . .
Se7 Zn5 Se5 105.90(12) 27_565 .
Se10 Zn5 Se8 111.70(11) . 20_656
Se7 Zn5 Se8 106.78(13) 27_565 20_656
Se5 Zn5 Se8 106.88(12) . 20_656
Ga1 Se1 Sn1 105.20(15) . 5_655
Ga1 Se1 Ga1 105.20(15) . 5_655
Sn1 Se1 Ga1 0.00(13) 5_655 5_655
Ga2 Se2 Ga1 101.47(11) . .
Ga3 Se3 Ga1 102.45(12) . .
Ga4 Se4 Ga1 102.45(12) . .
Ga2 Se5 Ga3 107.27(12) . .
Ga2 Se5 Zn5 105.23(12) . .
Ga3 Se5 Zn5 105.21(12) . .
Ga3 Se6 Ga2 106.12(12) . 27_565
Ga2 Se7 Ga4 107.16(12) . .
Ga2 Se7 Zn5 105.70(12) . 20_656
Ga4 Se7 Zn5 105.05(12) . 20_656
Ga3 Se8 Ga4 107.72(12) . .
Ga3 Se8 Zn5 105.50(12) . 27_565
Ga4 Se8 Zn5 106.04(12) . 27_565
Ga4 Se9 Ga4 106.56(17) 10_554 .
Zn5 Se10 Zn5 109.62(12) 27_565 20_656
Zn5 Se10 Zn5 109.39(6) 27_565 10_554
Zn5 Se10 Zn5 109.39(6) 20_656 10_554
Zn5 Se10 Zn5 109.39(6) 27_565 .
Zn5 Se10 Zn5 109.40(6) 20_656 .
Zn5 Se10 Zn5 109.62(12) 10_554 .

loop_
_geom_bond_atom_site_label_1
_geom_bond_atom_site_label_2
_geom_bond_distance
_geom_bond_site_symmetry_2
Ga1 Se2 2.390(3) .
Ga1 Se4 2.391(3) .
Ga1 Se1 2.395(3) .
Ga1 Se3 2.410(3) .
Ga2 Se6 2.325(3) 20_656
Ga2 Se2 2.336(3) .
Ga2 Se7 2.355(3) .
Ga2 Se5 2.355(3) .
Ga3 Se6 2.324(3) .
Ga3 Se3 2.332(3) .
Ga3 Se8 2.355(3) .
Ga3 Se5 2.356(3) .
Ga4 Se4 2.323(3) .
Ga4 Se9 2.323(3) .
Ga4 Se8 2.356(3) .
Ga4 Se7 2.361(3) .
Zn5 Se10 2.327(2) .
Zn5 Se7 2.364(3) 27_565
Zn5 Se5 2.367(3) .
Zn5 Se8 2.369(3) 20_656
Se1 Sn1 2.395(3) 5_655
Se1 Ga1 2.395(3) 5_655
Se6 Ga2 2.325(3) 27_565
Se7 Zn5 2.364(3) 20_656
Se8 Zn5 2.369(3) 27_565
Se9 Ga4 2.323(3) 10_554
Se10 Zn5 2.327(2) 27_565
Se10 Zn5 2.327(2) 20_656
Se10 Zn5 2.327(2) 10_554
